data_7150010
loop_
_publ_author_name
'Rejzek, Martin'
'Stockman, Robert A.'
'Hughes, David L.'

_publ_section_title
;
 Combining two-directional synthesis and tandem reactions: an efficient
 strategy for the total syntheses of (+/-)-hippodamine and
 (+/-)-epi-hippodamine.
;
_journal_issue 1
_journal_name_full 'Organic &amp; biomolecular chemistry'
_journal_page_first 73
_journal_page_last 83
_journal_paper_doi 10.1039/b413052a
_journal_volume 3
_journal_year 2005
_chemical_formula_moiety 'C13 H23 N O'
_chemical_formula_structural 'tricyclic C13 H23 N O'
_chemical_formula_sum 'C13 H23 N O'
_chemical_formula_weight 209.32
_chemical_name_systematic
;
?
;
_space_group_IT_number 14
_symmetry_cell_setting monoclinic
_symmetry_Int_Tables_number 14
_symmetry_space_group_name_Hall '-P 2ybc'
_symmetry_space_group_name_H-M 'P 1 21/c 1'
_atom_sites_solution_hydrogens geom
_atom_sites_solution_primary direct
_atom_sites_solution_secondary difmap
_audit_creation_method SHELXL-97
_cell_angle_alpha 90.00
_cell_angle_beta 102.381(17)
_cell_angle_gamma 90.00
_cell_formula_units_Z 4
_cell_length_a 9.766(3)
_cell_length_b 9.337(2)
_cell_length_c 13.7672(17)
_cell_measurement_reflns_used 25
_cell_measurement_temperature 293(2)
_cell_measurement_theta_max 12
_cell_measurement_theta_min 10
_cell_volume 1226.2(5)
_computing_cell_refinement 'CAD4/EXPRESS (Enraf-Nonius, 1992)'
_computing_data_collection 'CAD4/EXPRESS (Enraf-Nonius, 1992)'
_computing_data_reduction 'CAD4 (Hursthouse, 1976)'
_computing_molecular_graphics 'ORTEP (Johnson, 1971)'
_computing_publication_material 'SHELXL-97 (Sheldrick, 1997)'
_computing_structure_refinement 'SHELXL-97 (Sheldrick, 1997)'
_computing_structure_solution 'SHELXS-86 (Sheldrick, 1990)'
_diffrn_ambient_temperature 293(2)
_diffrn_measured_fraction_theta_full 1.000
_diffrn_measured_fraction_theta_max 1.000
_diffrn_measurement_device 'Enraf-Nonius CAD4 diffractometer'
_diffrn_measurement_method 'scintillation counter; \w/\q scans'
_diffrn_radiation_monochromator graphite
_diffrn_radiation_source 'fine-focus sealed tube'
_diffrn_radiation_type Mo-K\a
_diffrn_radiation_wavelength 0.71069
_diffrn_reflns_av_R_equivalents 0.0000
_diffrn_reflns_av_sigmaI/netI 0.0458
_diffrn_reflns_limit_h_max 11
_diffrn_reflns_limit_h_min -11
_diffrn_reflns_limit_k_max 11
_diffrn_reflns_limit_k_min 0
_diffrn_reflns_limit_l_max 16
_diffrn_reflns_limit_l_min 0
_diffrn_reflns_number 2146
_diffrn_reflns_theta_full 24.97
_diffrn_reflns_theta_max 24.97
_diffrn_reflns_theta_min 2.13
_diffrn_standards_decay_% 5.7
_diffrn_standards_interval_time '10000 s'
_diffrn_standards_number 3
_exptl_absorpt_coefficient_mu 0.070
_exptl_absorpt_correction_T_max 0.401
_exptl_absorpt_correction_T_min 0.358
_exptl_absorpt_correction_type psi-scan
_exptl_absorpt_process_details 'EMPABS, (Sheldrick et al, 1977)'
_exptl_crystal_colour 'clear, colourless'
_exptl_crystal_density_diffrn 1.134
_exptl_crystal_density_method 'not measured'
_exptl_crystal_description plate
_exptl_crystal_F_000 464
_exptl_crystal_size_max 0.62
_exptl_crystal_size_mid 0.21
_exptl_crystal_size_min 0.05
_refine_diff_density_max 0.150
_refine_diff_density_min -0.231
_refine_diff_density_rms 0.042
_refine_ls_extinction_method none
_refine_ls_goodness_of_fit_ref 1.048
_refine_ls_hydrogen_treatment mixed
_refine_ls_matrix_type full
_refine_ls_number_parameters 140
_refine_ls_number_reflns 2146
_refine_ls_number_restraints 0
_refine_ls_restrained_S_all 1.048
_refine_ls_R_factor_all 0.0814
_refine_ls_R_factor_gt 0.0470
_refine_ls_shift/su_max 0.000
_refine_ls_shift/su_mean 0.000
_refine_ls_structure_factor_coef Fsqd
_refine_ls_weighting_details 'calc w=1/[\s^2^(Fo^2^)+(0.0645P)^2^+0.0000P] where P=(Fo^2^+2Fc^2^)/3'
_refine_ls_weighting_scheme calc
_refine_ls_wR_factor_gt 0.1114
_refine_ls_wR_factor_ref 0.1362
_reflns_number_gt 1263
_reflns_number_total 2146
_reflns_threshold_expression I>2sigma(I)
_cod_data_source_file b413052a.txt
_cod_data_source_block martinr3
_cod_depositor_comments
;
The following automatic conversions were performed:

'_exptl_absorpt_correction_type' tag value 'psi-scans' was replaced
with 'psi-scan' value.

Automatic conversion script
Id: cif_fix_values 1646 2011-03-28 12:23:43Z adriana 
;
_cod_original_cell_volume 1226.1(5)
_cod_original_sg_symbol_H-M 'P 21/c'
_cod_database_code 7150010

loop_
_symmetry_equiv_pos_as_xyz
'x, y, z'
'-x, y+1/2, -z+1/2'
'-x, -y, -z'
'x, -y-1/2, z-1/2'

loop_
_atom_site_label
_atom_site_type_symbol
_atom_site_fract_x
_atom_site_fract_y
_atom_site_fract_z
_atom_site_U_iso_or_equiv
_atom_site_adp_type
_atom_site_occupancy
_atom_site_symmetry_multiplicity
_atom_site_calc_flag
_atom_site_refinement_flags
_atom_site_disorder_assembly
_atom_site_disorder_group
N N 0.68779(14) 0.68193(16) 0.77631(10) 0.0309(4) Uani 1 1 d . . .
C1 C 0.61971(18) 0.57015(19) 0.82639(13) 0.0336(4) Uani 1 1 d . . .
H1 H 0.6484 0.4755 0.8073 0.040 Uiso 1 1 calc R . .
C2 C 0.46147(19) 0.5844(2) 0.79252(14) 0.0367(5) Uani 1 1 d . . .
H2A H 0.4172 0.5106 0.8247 0.044 Uiso 1 1 calc R . .
H2B H 0.4332 0.6764 0.8144 0.044 Uiso 1 1 calc R . .
C3 C 0.40806(18) 0.57254(19) 0.68084(13) 0.0356(5) Uani 1 1 d . . .
O3 O 0.43293(14) 0.43125(14) 0.64701(11) 0.0413(4) Uani 1 1 d . . .
H3O H 0.388(2) 0.381(2) 0.6752(16) 0.050(7) Uiso 1 1 d . . .
C31 C 0.2518(2) 0.6055(2) 0.65235(17) 0.0519(6) Uani 1 1 d . . .
H31A H 0.2015 0.5393 0.6851 0.078 Uiso 1 1 calc R . .
H31B H 0.2199 0.5967 0.5816 0.078 Uiso 1 1 calc R . .
H31C H 0.2355 0.7014 0.6724 0.078 Uiso 1 1 calc R . .
C4 C 0.49061(19) 0.6754(2) 0.62974(14) 0.0361(5) Uani 1 1 d . . .
H4A H 0.4592 0.7722 0.6386 0.043 Uiso 1 1 calc R . .
H4B H 0.4686 0.6552 0.5590 0.043 Uiso 1 1 calc R . .
C5 C 0.64907(18) 0.66996(19) 0.66638(13) 0.0331(4) Uani 1 1 d . . .
H5 H 0.6856 0.7565 0.6405 0.040 Uiso 1 1 calc R . .
C6 C 0.7188(2) 0.5436(2) 0.62509(14) 0.0431(5) Uani 1 1 d . . .
H6A H 0.6842 0.4546 0.6472 0.052 Uiso 1 1 calc R . .
H6B H 0.6939 0.5455 0.5530 0.052 Uiso 1 1 calc R . .
C7 C 0.8770(2) 0.5492(2) 0.65934(15) 0.0507(6) Uani 1 1 d . . .
H7A H 0.9133 0.6317 0.6302 0.061 Uiso 1 1 calc R . .
H7B H 0.9181 0.4638 0.6373 0.061 Uiso 1 1 calc R . .
C8 C 0.9171(2) 0.5593(2) 0.77197(15) 0.0476(5) Uani 1 1 d . . .
H8A H 1.0178 0.5712 0.7929 0.057 Uiso 1 1 calc R . .
H8B H 0.8915 0.4711 0.8008 0.057 Uiso 1 1 calc R . .
C9 C 0.84302(18) 0.6855(2) 0.80960(14) 0.0384(5) Uani 1 1 d . . .
H9 H 0.8748 0.7720 0.7807 0.046 Uiso 1 1 calc R . .
C10 C 0.8841(2) 0.7035(2) 0.92177(14) 0.0461(6) Uani 1 1 d . . .
H10A H 0.9854 0.7007 0.9428 0.055 Uiso 1 1 calc R . .
H10B H 0.8524 0.7962 0.9398 0.055 Uiso 1 1 calc R . .
C11 C 0.8211(2) 0.5871(2) 0.97550(15) 0.0491(6) Uani 1 1 d . . .
H11A H 0.8595 0.4947 0.9631 0.059 Uiso 1 1 calc R . .
H11B H 0.8442 0.6048 1.0466 0.059 Uiso 1 1 calc R . .
C12 C 0.6632(2) 0.5860(2) 0.93857(14) 0.0438(5) Uani 1 1 d . . .
H12A H 0.6248 0.6745 0.9583 0.053 Uiso 1 1 calc R . .
H12B H 0.6239 0.5075 0.9698 0.053 Uiso 1 1 calc R . .

loop_
_atom_site_aniso_label
_atom_site_aniso_U_11
_atom_site_aniso_U_22
_atom_site_aniso_U_33
_atom_site_aniso_U_23
_atom_site_aniso_U_13
_atom_site_aniso_U_12
N 0.0324(9) 0.0269(8) 0.0329(8) 0.0016(6) 0.0063(7) 0.0001(6)
C1 0.0410(11) 0.0238(9) 0.0383(11) 0.0013(8) 0.0137(8) -0.0016(8)
C2 0.0401(11) 0.0283(10) 0.0454(11) -0.0012(8) 0.0174(9) -0.0005(8)
C3 0.0363(11) 0.0236(10) 0.0479(12) -0.0054(8) 0.0114(9) 0.0011(8)
O3 0.0490(9) 0.0250(7) 0.0527(9) -0.0054(6) 0.0173(7) -0.0057(6)
C31 0.0404(12) 0.0467(13) 0.0683(15) -0.0070(11) 0.0109(11) -0.0013(10)
C4 0.0404(11) 0.0253(9) 0.0410(11) 0.0003(8) 0.0055(9) -0.0008(8)
C5 0.0369(10) 0.0293(10) 0.0336(10) 0.0049(8) 0.0085(8) -0.0011(8)
C6 0.0459(12) 0.0461(13) 0.0404(11) -0.0041(9) 0.0159(9) 0.0029(9)
C7 0.0456(13) 0.0573(14) 0.0532(13) -0.0030(11) 0.0197(10) 0.0106(11)
C8 0.0342(11) 0.0552(14) 0.0543(13) 0.0036(11) 0.0119(9) 0.0092(10)
C9 0.0345(11) 0.0355(11) 0.0450(12) 0.0033(9) 0.0080(9) -0.0005(8)
C10 0.0435(12) 0.0439(13) 0.0467(13) -0.0028(9) 0.0001(10) 0.0023(9)
C11 0.0583(14) 0.0497(13) 0.0369(11) 0.0013(10) 0.0044(10) 0.0096(11)
C12 0.0536(13) 0.0419(12) 0.0384(11) 0.0035(9) 0.0149(9) 0.0024(10)

loop_
_atom_type_symbol
_atom_type_description
_atom_type_scat_dispersion_real
_atom_type_scat_dispersion_imag
_atom_type_scat_source
C C 0.0033 0.0016 'International Tables Vol C Tables 4.2.6.8 and 6.1.1.4'
H H 0.0000 0.0000 'International Tables Vol C Tables 4.2.6.8 and 6.1.1.4'
N N 0.0061 0.0033 'International Tables Vol C Tables 4.2.6.8 and 6.1.1.4'
O O 0.0106 0.0060 'International Tables Vol C Tables 4.2.6.8 and 6.1.1.4'

loop_
_geom_angle_atom_site_label_1
_geom_angle_atom_site_label_2
_geom_angle_atom_site_label_3
_geom_angle
_geom_angle_site_symmetry_1
_geom_angle_site_symmetry_3
_geom_angle_publ_flag
C5 N C1 112.29(13) . . ?
C5 N C9 109.64(13) . . ?
C1 N C9 113.65(13) . . ?
N C1 C12 110.38(14) . . ?
N C1 C2 108.84(14) . . ?
C12 C1 C2 110.33(15) . . ?
N C1 H1 109.1 . . ?
C12 C1 H1 109.1 . . ?
C2 C1 H1 109.1 . . ?
C3 C2 C1 114.20(15) . . ?
C3 C2 H2A 108.7 . . ?
C1 C2 H2A 108.7 . . ?
C3 C2 H2B 108.7 . . ?
C1 C2 H2B 108.7 . . ?
H2A C2 H2B 107.6 . . ?
O3 C3 C2 110.49(14) . . ?
O3 C3 C4 106.67(15) . . ?
C2 C3 C4 108.75(14) . . ?
O3 C3 C31 109.38(15) . . ?
C2 C3 C31 110.71(15) . . ?
C4 C3 C31 110.76(15) . . ?
C3 O3 H3O 103.8(16) . . ?
C3 C31 H31A 109.5 . . ?
C3 C31 H31B 109.5 . . ?
H31A C31 H31B 109.5 . . ?
C3 C31 H31C 109.5 . . ?
H31A C31 H31C 109.5 . . ?
H31B C31 H31C 109.5 . . ?
C3 C4 C5 115.33(15) . . ?
C3 C4 H4A 108.4 . . ?
C5 C4 H4A 108.4 . . ?
C3 C4 H4B 108.4 . . ?
C5 C4 H4B 108.4 . . ?
H4A C4 H4B 107.5 . . ?
N C5 C4 110.74(14) . . ?
N C5 C6 113.60(14) . . ?
C4 C5 C6 113.84(15) . . ?
N C5 H5 106.0 . . ?
C4 C5 H5 106.0 . . ?
C6 C5 H5 106.0 . . ?
C7 C6 C5 111.25(16) . . ?
C7 C6 H6A 109.4 . . ?
C5 C6 H6A 109.4 . . ?
C7 C6 H6B 109.4 . . ?
C5 C6 H6B 109.4 . . ?
H6A C6 H6B 108.0 . . ?
C6 C7 C8 109.97(15) . . ?
C6 C7 H7A 109.7 . . ?
C8 C7 H7A 109.7 . . ?
C6 C7 H7B 109.7 . . ?
C8 C7 H7B 109.7 . . ?
H7A C7 H7B 108.2 . . ?
C7 C8 C9 110.88(16) . . ?
C7 C8 H8A 109.5 . . ?
C9 C8 H8A 109.5 . . ?
C7 C8 H8B 109.5 . . ?
C9 C8 H8B 109.5 . . ?
H8A C8 H8B 108.1 . . ?
N C9 C10 110.18(15) . . ?
N C9 C8 113.77(15) . . ?
C10 C9 C8 112.86(16) . . ?
N C9 H9 106.5 . . ?
C10 C9 H9 106.5 . . ?
C8 C9 H9 106.5 . . ?
C11 C10 C9 111.74(16) . . ?
C11 C10 H10A 109.3 . . ?
C9 C10 H10A 109.3 . . ?
C11 C10 H10B 109.3 . . ?
C9 C10 H10B 109.3 . . ?
H10A C10 H10B 107.9 . . ?
C12 C11 C10 109.30(16) . . ?
C12 C11 H11A 109.8 . . ?
C10 C11 H11A 109.8 . . ?
C12 C11 H11B 109.8 . . ?
C10 C11 H11B 109.8 . . ?
H11A C11 H11B 108.3 . . ?
C11 C12 C1 112.60(15) . . ?
C11 C12 H12A 109.1 . . ?
C1 C12 H12A 109.1 . . ?
C11 C12 H12B 109.1 . . ?
C1 C12 H12B 109.1 . . ?
H12A C12 H12B 107.8 . . ?

loop_
_geom_bond_atom_site_label_1
_geom_bond_atom_site_label_2
_geom_bond_distance
_geom_bond_site_symmetry_2
_geom_bond_publ_flag
N C5 1.484(2) . ?
N C1 1.484(2) . ?
N C9 1.487(2) . ?
C1 C12 1.519(2) . ?
C1 C2 1.521(2) . ?
C1 H1 0.9800 . ?
C2 C3 1.518(3) . ?
C2 H2A 0.9700 . ?
C2 H2B 0.9700 . ?
C3 O3 1.437(2) . ?
C3 C4 1.520(3) . ?
C3 C31 1.524(3) . ?
O3 H3O 0.80(2) . ?
C31 H31A 0.9600 . ?
C31 H31B 0.9600 . ?
C31 H31C 0.9600 . ?
C4 C5 1.522(2) . ?
C4 H4A 0.9700 . ?
C4 H4B 0.9700 . ?
C5 C6 1.531(3) . ?
C5 H5 0.9800 . ?
C6 C7 1.517(3) . ?
C6 H6A 0.9700 . ?
C6 H6B 0.9700 . ?
C7 C8 1.519(3) . ?
C7 H7A 0.9700 . ?
C7 H7B 0.9700 . ?
C8 C9 1.530(3) . ?
C8 H8A 0.9700 . ?
C8 H8B 0.9700 . ?
C9 C10 1.519(3) . ?
C9 H9 0.9800 . ?
C10 C11 1.517(3) . ?
C10 H10A 0.9700 . ?
C10 H10B 0.9700 . ?
C11 C12 1.516(3) . ?
C11 H11A 0.9700 . ?
C11 H11B 0.9700 . ?
C12 H12A 0.9700 . ?
C12 H12B 0.9700 . ?

loop_
_geom_torsion_atom_site_label_1
_geom_torsion_atom_site_label_2
_geom_torsion_atom_site_label_3
_geom_torsion_atom_site_label_4
_geom_torsion
_geom_torsion_site_symmetry_1
_geom_torsion_site_symmetry_2
_geom_torsion_site_symmetry_3
_geom_torsion_site_symmetry_4
_geom_torsion_publ_flag
C5 N C1 C12 179.58(14) . . . . ?
C9 N C1 C12 54.40(18) . . . . ?
C5 N C1 C2 -59.19(18) . . . . ?
C9 N C1 C2 175.63(14) . . . . ?
N C1 C2 C3 57.76(19) . . . . ?
C12 C1 C2 C3 179.02(15) . . . . ?
C1 C2 C3 O3 65.40(19) . . . . ?
C1 C2 C3 C4 -51.4(2) . . . . ?
C1 C2 C3 C31 -173.27(15) . . . . ?
O3 C3 C4 C5 -71.36(19) . . . . ?
C2 C3 C4 C5 47.8(2) . . . . ?
C31 C3 C4 C5 169.69(16) . . . . ?
C1 N C5 C4 56.18(18) . . . . ?
C9 N C5 C4 -176.47(14) . . . . ?
C1 N C5 C6 -73.40(18) . . . . ?
C9 N C5 C6 53.95(19) . . . . ?
C3 C4 C5 N -51.0(2) . . . . ?
C3 C4 C5 C6 78.4(2) . . . . ?
N C5 C6 C7 -55.4(2) . . . . ?
C4 C5 C6 C7 176.57(16) . . . . ?
C5 C6 C7 C8 54.2(2) . . . . ?
C6 C7 C8 C9 -54.2(2) . . . . ?
C5 N C9 C10 177.85(15) . . . . ?
C1 N C9 C10 -55.57(19) . . . . ?
C5 N C9 C8 -54.27(19) . . . . ?
C1 N C9 C8 72.31(19) . . . . ?
C7 C8 C9 N 55.7(2) . . . . ?
C7 C8 C9 C10 -177.82(16) . . . . ?
N C9 C10 C11 56.1(2) . . . . ?
C8 C9 C10 C11 -72.3(2) . . . . ?
C9 C10 C11 C12 -55.9(2) . . . . ?
C10 C11 C12 C1 55.1(2) . . . . ?
N C1 C12 C11 -54.1(2) . . . . ?
C2 C1 C12 C11 -174.45(16) . . . . ?
